data_1508077
loop_
_publ_author_name
'Mathivathanan, Logesh'
'Rivera-Carrillo, Marlyn'
'Raptis, Raphael G'

_publ_section_title
;
 Three new multinuclear motifs in Cu(II)-pyrazolate chemistry
;
_journal_name_full
;
Inorganica Chimica Acta
;
_journal_page_first 201
_journal_page_last 205
_journal_paper_doi 10.1016/j.ica.2012.05.027
_journal_volume 391
_journal_year 2012
_chemical_formula_moiety 'C70 H92 Cu8 N20 O10'
_chemical_formula_sum 'C70 H92 Cu8 N20 O10'
_chemical_formula_weight 1881.96
_space_group_IT_number 2
_symmetry_cell_setting triclinic
_symmetry_space_group_name_Hall '-P 1'
_symmetry_space_group_name_H-M 'P -1'
_atom_sites_solution_hydrogens geom
_atom_sites_solution_primary direct
_atom_sites_solution_secondary difmap
_cell_angle_alpha 106.245(3)
_cell_angle_beta 106.116(3)
_cell_angle_gamma 105.183(3)
_cell_formula_units_Z 2
_cell_length_a 14.402(2)
_cell_length_b 18.496(2)
_cell_length_c 18.766(3)
_cell_measurement_reflns_used 20359
_cell_measurement_temperature 293(2)
_cell_measurement_theta_max 28.30
_cell_measurement_theta_min 1.22
_cell_volume 4286.9(10)
_computing_cell_refinement 'Bruker SMART'
_computing_data_collection 'Bruker SMART'
_computing_data_reduction 'Bruker SHELXTL'
_computing_molecular_graphics 'Bruker SHELXTL'
_computing_publication_material 'Bruker SHELXTL'
_computing_structure_refinement 'Bruker SHELXTL'
_computing_structure_solution 'Bruker SHELXTL'
_diffrn_ambient_temperature 293(2)
_diffrn_measured_fraction_theta_full 0.997
_diffrn_measured_fraction_theta_max 0.956
_diffrn_measurement_device_type 'CCD area detector'
_diffrn_measurement_method 'phi and omega scans'
_diffrn_radiation_monochromator graphite
_diffrn_radiation_source 'fine-focus sealed tube'
_diffrn_radiation_type MoK\a
_diffrn_radiation_wavelength 0.71073
_diffrn_reflns_av_R_equivalents 0.0670
_diffrn_reflns_av_sigmaI/netI 0.1622
_diffrn_reflns_limit_h_max 19
_diffrn_reflns_limit_h_min -19
_diffrn_reflns_limit_k_max 15
_diffrn_reflns_limit_k_min -24
_diffrn_reflns_limit_l_max 24
_diffrn_reflns_limit_l_min -25
_diffrn_reflns_number 33565
_diffrn_reflns_theta_full 25.00
_diffrn_reflns_theta_max 28.30
_diffrn_reflns_theta_min 1.22
_exptl_absorpt_coefficient_mu 2.007
_exptl_absorpt_correction_T_max 0.7453
_exptl_absorpt_correction_T_min 0.5245
_exptl_absorpt_correction_type multi-scan
_exptl_absorpt_process_details SADABS
_exptl_crystal_colour Blue
_exptl_crystal_density_diffrn 1.458
_exptl_crystal_density_method 'not measured'
_exptl_crystal_description Block
_exptl_crystal_F_000 1928
_exptl_crystal_size_max 0.16
_exptl_crystal_size_mid 0.11
_exptl_crystal_size_min 0.04
_platon_squeeze_details ' '
_refine_diff_density_max 0.971
_refine_diff_density_min -0.818
_refine_diff_density_rms 0.209
_refine_ls_extinction_method none
_refine_ls_goodness_of_fit_ref 1.008
_refine_ls_hydrogen_treatment constr
_refine_ls_matrix_type full
_refine_ls_number_parameters 978
_refine_ls_number_reflns 20359
_refine_ls_number_restraints 18
_refine_ls_restrained_S_all 1.008
_refine_ls_R_factor_all 0.2166
_refine_ls_R_factor_gt 0.1194
_refine_ls_shift/su_max 0.086
_refine_ls_shift/su_mean 0.003
_refine_ls_structure_factor_coef Fsqd
_refine_ls_weighting_details 'calc w=1/[\s^2^(Fo^2^)+(0.1418P)^2^+20.0475P] where P=(Fo^2^+2Fc^2^)/3'
_refine_ls_weighting_scheme calc
_refine_ls_wR_factor_gt 0.2687
_refine_ls_wR_factor_ref 0.3146
_reflns_number_gt 9869
_reflns_number_total 20359
_reflns_threshold_expression >2sigma(I)
_cod_data_source_file Comp-3.cif.txt
_cod_data_source_block log029
_cod_database_code 1508077

loop_
_symmetry_equiv_pos_as_xyz
'x, y, z'
'-x, -y, -z'

loop_
_atom_site_label
_atom_site_type_symbol
_atom_site_fract_x
_atom_site_fract_y
_atom_site_fract_z
_atom_site_U_iso_or_equiv
_atom_site_adp_type
_atom_site_occupancy
_atom_site_symmetry_multiplicity
_atom_site_calc_flag
_atom_site_refinement_flags
Cu1 Cu 0.70002(11) 0.85805(8) 0.32517(8) 0.0396(3) Uani 1 1 d .
Cu2 Cu 0.49624(10) 0.70338(8) 0.30031(8) 0.0387(3) Uani 1 1 d .
Cu3 Cu 0.66597(10) 0.66947(7) 0.25041(8) 0.0345(3) Uani 1 1 d .
Cu4 Cu 0.70004(10) 0.50790(8) 0.26865(8) 0.0377(3) Uani 1 1 d .
Cu5 Cu 0.35991(11) 0.50865(8) 0.24478(10) 0.0481(4) Uani 1 1 d .
Cu6 Cu 0.56148(11) 0.34049(8) 0.27144(8) 0.0374(3) Uani 1 1 d .
Cu7 Cu 0.33181(11) 0.31777(8) 0.20706(9) 0.0431(4) Uani 1 1 d .
Cu8 Cu 0.40026(12) 0.15592(8) 0.18025(9) 0.0457(4) Uani 1 1 d .
O1 O 0.4295(5) 0.2756(4) 0.1730(4) 0.0367(17) Uani 1 1 d .
O2 O 0.6057(6) 0.3971(4) 0.2080(4) 0.0400(18) Uani 1 1 d .
O3 O 0.4098(6) 0.4232(4) 0.2113(5) 0.049(2) Uani 1 1 d .
O4 O 0.4948(6) 0.5954(4) 0.2942(5) 0.046(2) Uani 1 1 d .
O5 O 0.7140(5) 0.6190(4) 0.3236(4) 0.0352(16) Uani 1 1 d .
O6 O 0.6478(5) 0.7416(4) 0.3428(4) 0.0343(16) Uani 1 1 d .
O7 O 0.8148(6) 0.8206(5) 0.3098(5) 0.051(2) Uani 1 1 d .
O8 O 0.8874(10) 0.9201(7) 0.2735(7) 0.090(4) Uani 1 1 d .
O9 O 0.5494(6) 0.1860(5) 0.1962(5) 0.049(2) Uani 1 1 d .
O10 O 0.5579(8) 0.0729(5) 0.2104(6) 0.068(3) Uani 1 1 d .
N1 N 0.8764(8) 1.0071(7) 0.4147(7) 0.065(3) Uani 1 1 d .
H1 H 0.8904 0.9989 0.3722 0.078 Uiso 1 1 calc R
N2 N 0.8022(8) 0.9512(6) 0.4240(6) 0.053(3) Uani 1 1 d .
N3 N 0.5788(7) 0.8777(5) 0.3464(6) 0.043(2) Uani 1 1 d .
N4 N 0.5062(7) 0.8136(5) 0.3502(6) 0.040(2) Uani 1 1 d .
N5 N 0.3519(6) 0.6557(5) 0.2221(6) 0.039(2) Uani 1 1 d .
N6 N 0.2958(7) 0.5763(6) 0.2040(6) 0.049(3) Uani 1 1 d .
N7 N 0.2634(7) 0.4437(5) 0.2775(6) 0.048(3) Uani 1 1 d .
N8 N 0.2704(7) 0.3708(6) 0.2757(6) 0.046(2) Uani 1 1 d .
N9 N 0.2242(8) 0.2083(5) 0.1586(7) 0.052(3) Uani 1 1 d .
N10 N 0.2499(8) 0.1438(6) 0.1621(7) 0.057(3) Uani 1 1 d .
N11 N 0.3579(9) 0.0702(6) 0.0708(7) 0.059(3) Uani 1 1 d .
N12 N 0.3917(9) 0.0084(6) 0.0719(7) 0.062(3) Uani 1 1 d .
H12 H 0.4359 0.0084 0.1136 0.074 Uiso 1 1 calc R
N13 N 0.4459(8) 0.2111(6) 0.2986(7) 0.053(3) Uani 1 1 d G
N15 N 0.7007(8) 0.4024(6) 0.3558(6) 0.045(2) Uani 1 1 d .
N16 N 0.7501(7) 0.4792(5) 0.3610(6) 0.044(2) Uani 1 1 d .
N17 N 0.7230(7) 0.5378(5) 0.1821(5) 0.039(2) Uani 1 1 d .
N18 N 0.7077(8) 0.6054(6) 0.1718(5) 0.042(2) Uani 1 1 d .
N19 N 0.5802(7) 0.7113(5) 0.1837(5) 0.0319(19) Uani 1 1 d .
N20 N 0.6187(7) 0.7948(5) 0.2089(5) 0.040(2) Uani 1 1 d .
C1 C 0.4533(10) 0.2909(6) 0.1087(7) 0.046(3) Uani 1 1 d .
H1A H 0.3897 0.2759 0.0634 0.055 Uiso 1 1 calc R
H1B H 0.4926 0.2590 0.0916 0.055 Uiso 1 1 calc R
C2 C 0.5154(8) 0.3786(7) 0.1370(6) 0.037(3) Uani 1 1 d .
H2 H 0.5401 0.3877 0.0953 0.045 Uiso 1 1 calc R
C3 C 0.4558(9) 0.4328(6) 0.1544(7) 0.042(3) Uani 1 1 d .
H3A H 0.5025 0.4887 0.1743 0.050 Uiso 1 1 calc R
H3B H 0.4012 0.4223 0.1046 0.050 Uiso 1 1 calc R
C4 C 0.6941(9) 0.7246(6) 0.4119(6) 0.039(3) Uani 1 1 d .
H4A H 0.6641 0.7401 0.4514 0.047 Uiso 1 1 calc R
H4B H 0.7683 0.7553 0.4362 0.047 Uiso 1 1 calc R
C5 C 0.6739(8) 0.6364(7) 0.3856(6) 0.038(3) Uani 1 1 d .
H5 H 0.7141 0.6261 0.4307 0.046 Uiso 1 1 calc R
C6 C 0.5625(9) 0.5854(7) 0.3583(7) 0.048(3) Uani 1 1 d .
H6A H 0.5554 0.5289 0.3419 0.057 Uiso 1 1 calc R
H6B H 0.5408 0.5977 0.4034 0.057 Uiso 1 1 calc R
C7 C 1.0098(13) 1.1467(10) 0.4833(12) 0.107(7) Uani 1 1 d .
H7A H 1.0516 1.1263 0.4574 0.161 Uiso 1 1 calc R
H7B H 1.0525 1.1816 0.5381 0.161 Uiso 1 1 calc R
H7C H 0.9794 1.1767 0.4561 0.161 Uiso 1 1 calc R
C8 C 0.9255(11) 1.0775(8) 0.4809(10) 0.074(5) Uani 1 1 d .
C9 C 0.8848(12) 1.0647(9) 0.5363(9) 0.083(5) Uani 1 1 d .
H9 H 0.9029 1.1004 0.5884 0.100 Uiso 1 1 calc R
C10 C 0.8119(11) 0.9881(9) 0.4982(9) 0.067(4) Uani 1 1 d .
C11 C 0.7437(13) 0.9472(10) 0.5348(9) 0.085(5) Uani 1 1 d .
H11A H 0.6726 0.9383 0.5063 0.127 Uiso 1 1 calc R
H11B H 0.7649 0.9811 0.5901 0.127 Uiso 1 1 calc R
H11C H 0.7504 0.8962 0.5314 0.127 Uiso 1 1 calc R
C12 C 0.6214(11) 1.0267(8) 0.3800(9) 0.065(4) Uani 1 1 d .
H12A H 0.6828 1.0246 0.3702 0.098 Uiso 1 1 calc R
H12B H 0.6409 1.0657 0.4328 0.098 Uiso 1 1 calc R
H12C H 0.5809 1.0420 0.3411 0.098 Uiso 1 1 calc R
C13 C 0.5575(10) 0.9439(7) 0.3736(8) 0.051(3) Uani 1 1 d .
C14 C 0.4743(10) 0.9249(8) 0.3961(9) 0.061(4) Uani 1 1 d .
H14 H 0.4449 0.9603 0.4177 0.073 Uiso 1 1 calc R
C15 C 0.4422(10) 0.8417(8) 0.3803(7) 0.051(3) Uani 1 1 d .
C16 C 0.3586(11) 0.7913(9) 0.3953(9) 0.068(4) Uani 1 1 d .
H16A H 0.2980 0.7629 0.3466 0.102 Uiso 1 1 calc R
H16B H 0.3423 0.8250 0.4354 0.102 Uiso 1 1 calc R
H16C H 0.3806 0.7528 0.4137 0.102 Uiso 1 1 calc R
C17 C 0.6025(15) 0.9016(8) 0.1604(9) 0.086(6) Uani 1 1 d .
H17A H 0.6754 0.9303 0.1917 0.129 Uiso 1 1 calc R
H17B H 0.5634 0.9240 0.1881 0.129 Uiso 1 1 calc R
H17C H 0.5862 0.9067 0.1093 0.129 Uiso 1 1 calc R
C18 C 0.5744(10) 0.8124(7) 0.1480(7) 0.045(3) Uani 1 1 d .
C19 C 0.5089(10) 0.7437(7) 0.0828(7) 0.049(3) Uani 1 1 d .
H19 H 0.4679 0.7400 0.0330 0.058 Uiso 1 1 calc R
C20 C 0.5166(9) 0.6810(7) 0.1071(6) 0.038(3) Uani 1 1 d .
C21 C 0.4592(11) 0.5909(7) 0.0633(7) 0.058(4) Uani 1 1 d .
H21A H 0.4999 0.5680 0.0380 0.087 Uiso 1 1 calc R
H21B H 0.3937 0.5805 0.0233 0.087 Uiso 1 1 calc R
H21C H 0.4474 0.5668 0.1007 0.087 Uiso 1 1 calc R
C22 C 0.3320(11) 0.7677(9) 0.1753(9) 0.068(4) Uani 1 1 d .
H22A H 0.3172 0.8024 0.2158 0.102 Uiso 1 1 calc R
H22B H 0.2964 0.7682 0.1241 0.102 Uiso 1 1 calc R
H22C H 0.4055 0.7868 0.1877 0.102 Uiso 1 1 calc R
C23 C 0.2952(10) 0.6818(8) 0.1729(7) 0.049(3) Uani 1 1 d .
C24 C 0.2018(10) 0.6211(9) 0.1230(8) 0.060(4) Uani 1 1 d .
H24 H 0.1476 0.6233 0.0839 0.072 Uiso 1 1 calc R
C25 C 0.2061(10) 0.5552(8) 0.1438(8) 0.057(3) Uani 1 1 d .
C26 C 0.1242(12) 0.4709(9) 0.1092(11) 0.090(6) Uani 1 1 d .
H26A H 0.1558 0.4316 0.0976 0.135 Uiso 1 1 calc R
H26B H 0.0714 0.4638 0.0607 0.135 Uiso 1 1 calc R
H26C H 0.0936 0.4637 0.1473 0.135 Uiso 1 1 calc R
C27 C 0.1916(14) 0.5417(8) 0.3405(11) 0.084(5) Uani 1 1 d .
H27A H 0.2550 0.5874 0.3594 0.126 Uiso 1 1 calc R
H27B H 0.1604 0.5479 0.3798 0.126 Uiso 1 1 calc R
H27C H 0.1446 0.5384 0.2911 0.126 Uiso 1 1 calc R
C28 C 0.2152(11) 0.4652(8) 0.3268(8) 0.060(4) Uani 1 1 d .
C29 C 0.1893(11) 0.4069(8) 0.3581(9) 0.066(4) Uani 1 1 d .
H29 H 0.1554 0.4065 0.3936 0.079 Uiso 1 1 calc R
C30 C 0.2250(10) 0.3503(8) 0.3248(8) 0.057(3) Uani 1 1 d .
C31 C 0.2208(12) 0.2723(11) 0.3397(11) 0.086(5) Uani 1 1 d .
H31A H 0.1526 0.2314 0.3084 0.128 Uiso 1 1 calc R
H31B H 0.2358 0.2829 0.3955 0.128 Uiso 1 1 calc R
H31C H 0.2712 0.2537 0.3244 0.128 Uiso 1 1 calc R
C32 C 0.0635(11) 0.2391(10) 0.1176(12) 0.089(5) Uani 1 1 d .
H32A H 0.0725 0.2765 0.1685 0.133 Uiso 1 1 calc R
H32B H -0.0091 0.2078 0.0873 0.133 Uiso 1 1 calc R
H32C H 0.0909 0.2685 0.0886 0.133 Uiso 1 1 calc R
C33 C 0.1197(10) 0.1841(8) 0.1307(9) 0.064(4) Uani 1 1 d .
C34 C 0.0797(10) 0.1026(10) 0.1157(11) 0.087(6) Uani 1 1 d .
H34 H 0.0099 0.0700 0.0965 0.104 Uiso 1 1 calc R
C35 C 0.1630(12) 0.0791(9) 0.1347(10) 0.081(5) Uani 1 1 d .
C36 C 0.1663(15) -0.0046(9) 0.1265(12) 0.101(6) Uani 1 1 d .
H36A H 0.2252 0.0007 0.1699 0.152 Uiso 1 1 calc R
H36B H 0.1721 -0.0294 0.0764 0.152 Uiso 1 1 calc R
H36C H 0.1037 -0.0377 0.1278 0.152 Uiso 1 1 calc R
C37 C 0.2287(13) 0.0973(9) -0.0289(10) 0.084(5) Uani 1 1 d .
H37A H 0.1600 0.0634 -0.0676 0.126 Uiso 1 1 calc R
H37B H 0.2659 0.1283 -0.0524 0.126 Uiso 1 1 calc R
H37C H 0.2243 0.1333 0.0170 0.126 Uiso 1 1 calc R
C38 C 0.2865(12) 0.0443(9) -0.0028(10) 0.066(4) Uani 1 1 d .
C39 C 0.2747(14) -0.0322(9) -0.0475(10) 0.078(5) Uani 1 1 d .
H39 H 0.2269 -0.0638 -0.0995 0.094 Uiso 1 1 calc R
C40 C 0.3466(14) -0.0540(9) -0.0015(9) 0.079(5) Uani 1 1 d .
C41 C 0.3682(17) -0.1294(9) -0.0174(10) 0.104(7) Uani 1 1 d .
H41A H 0.3137 -0.1710 -0.0654 0.156 Uiso 1 1 calc R
H41B H 0.3714 -0.1462 0.0269 0.156 Uiso 1 1 calc R
H41C H 0.4334 -0.1200 -0.0242 0.156 Uiso 1 1 calc R
C42 C 0.3802(17) 0.0942(10) 0.3340(14) 0.116(8) Uani 1 1 d .
H42A H 0.3075 0.0804 0.3241 0.173 Uiso 1 1 calc R
H42B H 0.4123 0.0793 0.3769 0.173 Uiso 1 1 calc R
H42C H 0.3887 0.0657 0.2864 0.173 Uiso 1 1 calc R
C43 C 0.4298(9) 0.1823(4) 0.3566(7) 0.062(4) Uani 1 1 d G
C44 C 0.4667(8) 0.2514(6) 0.4285(5) 0.065(4) Uani 1 1 d G
H44 H 0.4664 0.2509 0.4778 0.079 Uiso 1 1 calc R
C45 C 0.5040(8) 0.3213(4) 0.4117(4) 0.052(3) Uani 1 1 d G
N14 N 0.4902(7) 0.2954(4) 0.3295(4) 0.045(2) Uani 1 1 d G
C65 C 0.9494(7) 0.8139(8) 0.2665(6) 0.081(5) Uani 1 1 d G
C66 C 0.9494(8) 0.7455(8) 0.2837(6) 0.094(7) Uani 1 1 d G
H66 H 0.9058 0.7260 0.3080 0.113 Uiso 1 1 calc R
C67 C 1.0146(10) 0.7064(8) 0.2645(8) 0.146(11) Uani 1 1 d G
H67 H 1.0146 0.6606 0.2760 0.175 Uiso 1 1 calc R
C68 C 1.0797(10) 0.7356(11) 0.2282(9) 0.174(15) Uani 1 1 d G
H68 H 1.1233 0.7094 0.2154 0.209 Uiso 1 1 calc R
C69 C 1.0797(10) 0.8040(12) 0.2111(9) 0.200(14) Uani 1 1 d GU
H69 H 1.1233 0.8235 0.1868 0.240 Uiso 1 1 calc R
C70 C 1.0145(10) 0.8431(9) 0.2302(8) 0.160(11) Uani 1 1 d GU
H70 H 1.0145 0.8889 0.2187 0.192 Uiso 1 1 calc R
C46 C 0.5434(14) 0.4089(9) 0.4606(10) 0.086(5) Uani 1 1 d .
H46A H 0.5208 0.4369 0.4273 0.129 Uiso 1 1 calc R
H46B H 0.6180 0.4294 0.4837 0.129 Uiso 1 1 calc R
H46C H 0.5169 0.4172 0.5027 0.129 Uiso 1 1 calc R
C47 C 0.7361(11) 0.3108(7) 0.4275(8) 0.055(3) Uani 1 1 d .
H47A H 0.7277 0.3187 0.4778 0.082 Uiso 1 1 calc R
H47B H 0.7909 0.2904 0.4271 0.082 Uiso 1 1 calc R
H47C H 0.6725 0.2725 0.3846 0.082 Uiso 1 1 calc R
C48 C 0.7634(9) 0.3904(7) 0.4166(8) 0.046(3) Uani 1 1 d .
C49 C 0.8493(10) 0.4598(8) 0.4598(8) 0.054(3) Uani 1 1 d .
H49 H 0.9046 0.4689 0.5054 0.064 Uiso 1 1 calc R
C50 C 0.8387(9) 0.5137(7) 0.4234(8) 0.051(3) Uani 1 1 d .
C51 C 0.9133(11) 0.5964(8) 0.4432(10) 0.080(5) Uani 1 1 d .
H51A H 0.8785 0.6235 0.4148 0.120 Uiso 1 1 calc R
H51B H 0.9704 0.5919 0.4277 0.120 Uiso 1 1 calc R
H51C H 0.9390 0.6268 0.4998 0.120 Uiso 1 1 calc R
C52 C 0.7933(14) 0.4347(10) 0.1298(11) 0.091(6) Uani 1 1 d .
H52A H 0.7504 0.4030 0.1496 0.137 Uiso 1 1 calc R
H52B H 0.8651 0.4516 0.1633 0.137 Uiso 1 1 calc R
H52C H 0.7817 0.4027 0.0759 0.137 Uiso 1 1 calc R
C53 C 0.7659(9) 0.5086(7) 0.1309(7) 0.044(3) Uani 1 1 d .
C54 C 0.7787(9) 0.5566(7) 0.0877(8) 0.049(3) Uani 1 1 d U
H54 H 0.8067 0.5503 0.0483 0.059 Uiso 1 1 calc R
C55 C 0.7415(8) 0.6167(7) 0.1147(7) 0.041(3) Uani 1 1 d .
C56 C 0.7379(11) 0.6845(8) 0.0860(8) 0.061(4) Uani 1 1 d .
H56A H 0.6719 0.6679 0.0436 0.091 Uiso 1 1 calc R
H56B H 0.7925 0.6976 0.0665 0.091 Uiso 1 1 calc R
H56C H 0.7469 0.7313 0.1296 0.091 Uiso 1 1 calc R
C57 C 0.6005(9) 0.1416(7) 0.2143(6) 0.044(3) Uani 1 1 d .
C58 C 0.7168(10) 0.1780(8) 0.2401(8) 0.056(3) Uani 1 1 d .
C59 C 0.7774(13) 0.1360(10) 0.2625(9) 0.078(5) Uani 1 1 d .
H59 H 0.7454 0.0864 0.2645 0.094 Uiso 1 1 calc R
C60 C 0.8829(16) 0.1634(16) 0.2822(14) 0.119(8) Uani 1 1 d .
H60 H 0.9220 0.1325 0.2945 0.143 Uiso 1 1 calc R
C61 C 0.9280(15) 0.2401(17) 0.2826(15) 0.127(9) Uani 1 1 d .
H61 H 0.9999 0.2618 0.2986 0.152 Uiso 1 1 calc R
C62 C 0.8719(15) 0.2851(13) 0.2608(12) 0.103(6) Uani 1 1 d .
H62 H 0.9051 0.3357 0.2611 0.123 Uiso 1 1 calc R
C63 C 0.7641(12) 0.2539(9) 0.2381(10) 0.074(4) Uani 1 1 d .
H63 H 0.7242 0.2828 0.2219 0.088 Uiso 1 1 calc R
C64 C 0.8790(10) 0.8555(11) 0.2834(8) 0.067(4) Uani 1 1 d .

loop_
_atom_site_aniso_label
_atom_site_aniso_U_11
_atom_site_aniso_U_22
_atom_site_aniso_U_33
_atom_site_aniso_U_23
_atom_site_aniso_U_13
_atom_site_aniso_U_12
Cu1 0.0418(8) 0.0308(7) 0.0421(8) 0.0055(6) 0.0213(7) 0.0103(6)
Cu2 0.0328(7) 0.0334(7) 0.0500(8) 0.0126(6) 0.0182(6) 0.0131(6)
Cu3 0.0412(7) 0.0333(7) 0.0338(7) 0.0130(5) 0.0183(6) 0.0165(6)
Cu4 0.0388(7) 0.0360(7) 0.0435(8) 0.0179(6) 0.0190(6) 0.0147(6)
Cu5 0.0361(8) 0.0348(7) 0.0738(11) 0.0159(7) 0.0270(8) 0.0123(6)
Cu6 0.0437(8) 0.0380(7) 0.0374(8) 0.0180(6) 0.0209(6) 0.0158(6)
Cu7 0.0395(8) 0.0365(7) 0.0570(9) 0.0163(7) 0.0259(7) 0.0133(6)
Cu8 0.0520(9) 0.0339(7) 0.0585(10) 0.0184(7) 0.0306(8) 0.0159(7)
O1 0.042(4) 0.040(4) 0.041(4) 0.015(3) 0.029(4) 0.022(3)
O2 0.040(4) 0.032(4) 0.046(5) 0.015(3) 0.018(4) 0.007(3)
O3 0.053(5) 0.038(4) 0.079(6) 0.024(4) 0.046(5) 0.026(4)
O4 0.038(4) 0.035(4) 0.067(6) 0.022(4) 0.017(4) 0.019(4)
O5 0.042(4) 0.036(4) 0.033(4) 0.016(3) 0.015(3) 0.018(3)
O6 0.033(4) 0.030(4) 0.040(4) 0.008(3) 0.021(3) 0.011(3)
O7 0.041(5) 0.049(5) 0.051(5) 0.002(4) 0.018(4) 0.018(4)
O8 0.104(9) 0.078(8) 0.104(9) 0.033(7) 0.072(8) 0.023(7)
O9 0.052(5) 0.045(5) 0.068(6) 0.027(4) 0.039(5) 0.024(4)
O10 0.076(7) 0.050(6) 0.083(7) 0.035(5) 0.028(6) 0.024(5)
N1 0.047(6) 0.074(8) 0.061(8) 0.017(6) 0.018(6) 0.014(6)
N2 0.063(7) 0.048(6) 0.040(6) 0.006(5) 0.029(5) 0.007(5)
N3 0.040(5) 0.024(4) 0.054(6) 0.006(4) 0.017(5) 0.009(4)
N4 0.038(5) 0.033(5) 0.052(6) 0.010(4) 0.025(5) 0.017(4)
N5 0.023(4) 0.042(5) 0.055(6) 0.011(4) 0.024(4) 0.013(4)
N6 0.034(5) 0.047(6) 0.061(7) 0.016(5) 0.022(5) 0.011(5)
N7 0.045(6) 0.034(5) 0.063(7) 0.007(5) 0.033(5) 0.015(4)
N8 0.039(5) 0.042(5) 0.072(7) 0.021(5) 0.038(5) 0.017(4)
N9 0.049(6) 0.020(4) 0.077(8) 0.012(5) 0.020(6) 0.008(4)
N10 0.049(6) 0.039(6) 0.071(8) 0.013(5) 0.025(6) 0.002(5)
N11 0.067(7) 0.034(5) 0.065(8) 0.010(5) 0.023(6) 0.014(5)
N12 0.076(8) 0.046(6) 0.064(7) 0.013(5) 0.029(6) 0.027(6)
N13 0.050(6) 0.064(7) 0.069(7) 0.040(6) 0.038(6) 0.024(5)
N15 0.051(6) 0.041(5) 0.039(6) 0.008(4) 0.017(5) 0.019(5)
N16 0.042(5) 0.033(5) 0.053(6) 0.017(4) 0.015(5) 0.012(4)
N17 0.046(5) 0.036(5) 0.037(5) 0.014(4) 0.022(5) 0.008(4)
N18 0.056(6) 0.047(5) 0.036(5) 0.019(4) 0.029(5) 0.022(5)
N19 0.044(5) 0.026(4) 0.038(5) 0.018(4) 0.019(4) 0.021(4)
N20 0.049(6) 0.032(5) 0.037(5) 0.011(4) 0.020(5) 0.012(4)
C1 0.058(8) 0.036(6) 0.031(6) 0.009(5) 0.012(6) 0.007(5)
C2 0.036(6) 0.055(7) 0.025(6) 0.022(5) 0.015(5) 0.013(5)
C3 0.043(6) 0.034(6) 0.048(7) 0.014(5) 0.016(6) 0.015(5)
C4 0.048(7) 0.032(6) 0.032(6) 0.002(5) 0.020(5) 0.011(5)
C5 0.035(6) 0.059(7) 0.022(5) 0.015(5) 0.010(5) 0.019(5)
C6 0.057(8) 0.043(7) 0.052(8) 0.024(6) 0.030(7) 0.014(6)
C7 0.069(11) 0.074(12) 0.128(17) 0.016(11) 0.018(11) -0.008(9)
C8 0.048(8) 0.048(8) 0.073(10) -0.005(7) -0.004(8) -0.004(7)
C9 0.077(11) 0.075(10) 0.041(8) -0.012(7) 0.014(8) -0.014(8)
C10 0.052(8) 0.076(10) 0.055(9) 0.014(8) 0.007(7) 0.019(8)
C11 0.079(11) 0.097(12) 0.055(9) 0.004(8) 0.028(9) 0.021(10)
C12 0.060(9) 0.056(8) 0.080(10) 0.028(8) 0.023(8) 0.023(7)
C13 0.057(8) 0.040(7) 0.056(8) 0.016(6) 0.018(7) 0.025(6)
C14 0.054(8) 0.061(9) 0.082(10) 0.021(7) 0.039(8) 0.035(7)
C15 0.055(8) 0.059(8) 0.048(7) 0.023(6) 0.028(6) 0.023(6)
C16 0.074(10) 0.074(10) 0.087(11) 0.036(8) 0.058(9) 0.041(8)
C17 0.153(17) 0.037(7) 0.066(10) 0.019(7) 0.035(11) 0.040(9)
C18 0.059(8) 0.038(6) 0.045(7) 0.021(6) 0.023(6) 0.018(6)
C19 0.063(8) 0.059(8) 0.044(7) 0.032(6) 0.026(6) 0.034(7)
C20 0.048(7) 0.044(6) 0.031(6) 0.019(5) 0.018(5) 0.018(5)
C21 0.070(9) 0.044(7) 0.034(7) 0.008(5) 0.000(6) 0.012(7)
C22 0.069(9) 0.074(10) 0.086(11) 0.051(9) 0.035(9) 0.034(8)
C23 0.049(7) 0.058(8) 0.049(8) 0.017(6) 0.025(6) 0.031(6)
C24 0.039(7) 0.081(10) 0.056(8) 0.022(7) 0.007(6) 0.030(7)
C25 0.053(8) 0.047(7) 0.059(9) 0.008(6) 0.019(7) 0.015(6)
C26 0.058(10) 0.059(9) 0.098(13) 0.014(9) -0.007(9) -0.009(8)
C27 0.104(13) 0.051(8) 0.124(14) 0.030(9) 0.084(12) 0.031(9)
C28 0.057(8) 0.053(8) 0.059(8) 0.001(6) 0.031(7) 0.016(7)
C29 0.075(10) 0.065(9) 0.075(10) 0.019(8) 0.052(9) 0.032(8)
C30 0.045(7) 0.065(9) 0.072(9) 0.030(7) 0.035(7) 0.021(7)
C31 0.069(10) 0.121(14) 0.114(14) 0.077(12) 0.064(10) 0.041(10)
C32 0.045(8) 0.084(11) 0.132(16) 0.035(11) 0.032(10) 0.025(8)
C33 0.043(7) 0.054(8) 0.075(10) 0.010(7) 0.018(7) 0.006(7)
C34 0.022(7) 0.082(11) 0.128(15) 0.030(10) 0.024(8) -0.007(7)
C35 0.065(10) 0.056(9) 0.093(12) 0.017(8) 0.036(9) -0.015(8)
C36 0.101(14) 0.062(11) 0.136(17) 0.037(11) 0.059(13) 0.008(10)
C37 0.095(13) 0.068(10) 0.084(12) 0.025(9) 0.023(10) 0.039(10)
C38 0.066(9) 0.053(8) 0.078(11) 0.022(8) 0.028(9) 0.021(7)
C39 0.106(13) 0.050(9) 0.068(10) 0.013(8) 0.036(10) 0.017(9)
C40 0.103(13) 0.061(9) 0.059(10) 0.016(8) 0.016(9) 0.033(9)
C41 0.18(2) 0.056(10) 0.069(11) 0.008(8) 0.031(12) 0.062(12)
C42 0.155(19) 0.092(13) 0.20(2) 0.107(15) 0.129(18) 0.069(13)
C43 0.075(10) 0.071(9) 0.077(10) 0.051(8) 0.042(9) 0.042(8)
C44 0.070(9) 0.100(11) 0.072(10) 0.057(9) 0.051(8) 0.049(9)
C45 0.058(8) 0.056(8) 0.052(8) 0.018(6) 0.035(7) 0.025(6)
N14 0.061(6) 0.034(5) 0.048(6) 0.015(4) 0.034(5) 0.017(5)
C65 0.042(8) 0.118(14) 0.044(8) -0.003(9) 0.012(7) 0.010(9)
C66 0.045(8) 0.127(16) 0.063(10) -0.021(10) 0.007(8) 0.036(10)
C67 0.086(14) 0.138(19) 0.14(2) -0.044(15) 0.013(14) 0.066(14)
C68 0.077(15) 0.28(4) 0.14(2) 0.00(2) 0.052(15) 0.10(2)
C69 0.125(19) 0.31(3) 0.19(2) 0.07(2) 0.102(18) 0.09(2)
C70 0.077(12) 0.29(3) 0.122(17) 0.043(18) 0.083(13) 0.073(16)
C46 0.113(14) 0.079(11) 0.072(11) 0.019(9) 0.053(11) 0.034(10)
C47 0.087(10) 0.049(7) 0.055(8) 0.037(6) 0.033(7) 0.040(7)
C48 0.043(7) 0.052(7) 0.058(8) 0.025(6) 0.020(6) 0.034(6)
C49 0.042(7) 0.075(9) 0.050(8) 0.032(7) 0.011(6) 0.029(7)
C50 0.034(6) 0.040(7) 0.065(9) 0.017(6) 0.008(6) 0.007(5)
C51 0.054(9) 0.061(9) 0.100(13) 0.038(9) -0.003(9) 0.010(7)
C52 0.112(14) 0.083(11) 0.133(16) 0.046(11) 0.092(13) 0.067(11)
C53 0.046(7) 0.045(6) 0.056(7) 0.016(6) 0.034(6) 0.025(6)
C54 0.048(7) 0.050(7) 0.055(8) 0.018(6) 0.031(6) 0.017(6)
C55 0.033(6) 0.045(6) 0.044(7) 0.019(5) 0.017(5) 0.007(5)
C56 0.072(9) 0.050(8) 0.062(9) 0.022(7) 0.030(8) 0.019(7)
C57 0.052(7) 0.055(7) 0.028(6) 0.004(5) 0.029(6) 0.025(6)
C58 0.054(8) 0.053(8) 0.059(8) 0.005(6) 0.035(7) 0.020(6)
C59 0.081(11) 0.077(11) 0.070(10) 0.027(8) 0.012(9) 0.040(9)
C60 0.066(13) 0.14(2) 0.129(19) 0.027(16) 0.012(12) 0.058(14)
C61 0.050(11) 0.16(2) 0.16(2) 0.06(2) 0.027(13) 0.040(14)
C62 0.072(12) 0.126(17) 0.104(15) 0.046(13) 0.045(11) 0.013(12)
C63 0.062(9) 0.069(10) 0.095(12) 0.029(9) 0.045(9) 0.018(8)
C64 0.041(7) 0.096(12) 0.052(9) 0.012(8) 0.028(7) 0.012(8)

loop_
_atom_type_symbol
_atom_type_description
_atom_type_scat_dispersion_real
_atom_type_scat_dispersion_imag
_atom_type_scat_source
C C 0.0033 0.0016 'International Tables Vol C Tables 4.2.6.8 and 6.1.1.4'
H H 0.0000 0.0000 'International Tables Vol C Tables 4.2.6.8 and 6.1.1.4'
Cu Cu 0.3201 1.2651 'International Tables Vol C Tables 4.2.6.8 and 6.1.1.4'
N N 0.0061 0.0033 'International Tables Vol C Tables 4.2.6.8 and 6.1.1.4'
O O 0.0106 0.0060 'International Tables Vol C Tables 4.2.6.8 and 6.1.1.4'

loop_
_geom_angle_atom_site_label_1
_geom_angle_atom_site_label_2
_geom_angle_atom_site_label_3
_geom_angle
N20 Cu1 N2 158.0(4)
N20 Cu1 N3 93.6(4)
N2 Cu1 N3 92.9(4)
N20 Cu1 O7 87.3(4)
N2 Cu1 O7 90.2(4)
N3 Cu1 O7 169.3(4)
N20 Cu1 O6 87.0(3)
N2 Cu1 O6 114.3(4)
N3 Cu1 O6 87.5(3)
O7 Cu1 O6 81.9(3)
N4 Cu2 O6 89.0(3)
N4 Cu2 O4 156.8(4)
O6 Cu2 O4 87.9(3)
N4 Cu2 N5 100.0(4)
O6 Cu2 N5 159.7(3)
O4 Cu2 N5 90.7(4)
N4 Cu2 Cu3 120.9(3)
O6 Cu2 Cu3 41.18(19)
O4 Cu2 Cu3 69.0(2)
N5 Cu2 Cu3 120.1(3)
O5 Cu3 N18 90.3(3)
O5 Cu3 N19 162.9(3)
N18 Cu3 N19 100.6(4)
O5 Cu3 O6 84.7(3)
N18 Cu3 O6 170.5(4)
N19 Cu3 O6 86.1(3)
O5 Cu3 Cu2 99.3(2)
N18 Cu3 Cu2 149.2(3)
N19 Cu3 Cu2 64.7(2)
O6 Cu3 Cu2 40.1(2)
O2 Cu4 N17 99.6(3)
O2 Cu4 O5 146.0(3)
N17 Cu4 O5 88.6(3)
O2 Cu4 N16 89.4(3)
N17 Cu4 N16 149.6(4)
O5 Cu4 N16 100.0(3)
O3 Cu5 O4 95.8(3)
O3 Cu5 N6 141.2(4)
O4 Cu5 N6 91.1(4)
O3 Cu5 N7 92.1(4)
O4 Cu5 N7 138.2(4)
N6 Cu5 N7 107.6(4)
N14 Cu6 O2 165.3(4)
N14 Cu6 N15 100.4(4)
O2 Cu6 N15 87.7(4)
N14 Cu6 O1 87.2(3)
O2 Cu6 O1 85.7(3)
N15 Cu6 O1 171.3(3)
N14 Cu6 Cu7 68.9(3)
O2 Cu6 Cu7 97.8(2)
N15 Cu6 Cu7 148.4(3)
O1 Cu6 Cu7 38.74(18)
N8 Cu7 O3 88.8(3)
N8 Cu7 O1 160.8(4)
O3 Cu7 O1 89.2(3)
N8 Cu7 N9 98.2(4)
O3 Cu7 N9 156.7(4)
O1 Cu7 N9 91.1(4)
N8 Cu7 Cu6 121.2(3)
O3 Cu7 Cu6 73.4(2)
O1 Cu7 Cu6 40.5(2)
N9 Cu7 Cu6 120.0(3)
N13 Cu8 O9 87.6(4)
N13 Cu8 N11 161.6(4)
O9 Cu8 N11 91.4(4)
N13 Cu8 N10 92.2(4)
O9 Cu8 N10 170.1(4)
N11 Cu8 N10 91.8(5)
N13 Cu8 O1 87.8(3)
O9 Cu8 O1 81.1(3)
N11 Cu8 O1 110.2(4)
N10 Cu8 O1 89.0(3)
C1 O1 Cu7 118.4(7)
C1 O1 Cu6 105.5(6)
Cu7 O1 Cu6 100.8(3)
C1 O1 Cu8 121.2(6)
Cu7 O1 Cu8 107.5(3)
Cu6 O1 Cu8 99.5(3)
C2 O2 Cu6 108.7(6)
C2 O2 Cu4 119.3(6)
Cu6 O2 Cu4 114.6(4)
C3 O3 Cu5 111.2(6)
C3 O3 Cu7 122.8(6)
Cu5 O3 Cu7 116.5(4)
C6 O4 Cu5 111.5(6)
C6 O4 Cu2 120.9(7)
Cu5 O4 Cu2 116.4(4)
C5 O5 Cu3 108.5(6)
C5 O5 Cu4 119.5(6)
Cu3 O5 Cu4 113.0(3)
C4 O6 Cu2 115.2(6)
C4 O6 Cu3 107.0(5)
Cu2 O6 Cu3 98.8(3)
C4 O6 Cu1 126.9(6)
Cu2 O6 Cu1 105.2(3)
Cu3 O6 Cu1 98.8(3)
C64 O7 Cu1 122.1(10)
C57 O9 Cu8 121.4(7)
C8 N1 N2 112.1(12)
C8 N1 H1 124.0
N2 N1 H1 124.0
C10 N2 N1 102.6(11)
C10 N2 Cu1 139.0(10)
N1 N2 Cu1 116.7(8)
C13 N3 N4 107.3(9)
C13 N3 Cu1 134.4(8)
N4 N3 Cu1 116.9(6)
C15 N4 N3 108.7(9)
C15 N4 Cu2 130.3(8)
N3 N4 Cu2 120.2(6)
C23 N5 N6 107.9(9)
C23 N5 Cu2 133.4(8)
N6 N5 Cu2 118.3(8)
C25 N6 N5 107.5(10)
C25 N6 Cu5 129.6(9)
N5 N6 Cu5 121.3(7)
C28 N7 N8 108.2(10)
C28 N7 Cu5 130.9(8)
N8 N7 Cu5 116.6(6)
C30 N8 N7 105.8(9)
C30 N8 Cu7 133.9(9)
N7 N8 Cu7 120.3(7)
C33 N9 N10 108.2(10)
C33 N9 Cu7 130.4(9)
N10 N9 Cu7 120.5(8)
C35 N10 N9 108.8(12)
C35 N10 Cu8 132.3(11)
N9 N10 Cu8 117.0(7)
C38 N11 N12 105.2(11)
C38 N11 Cu8 138.3(10)
N12 N11 Cu8 114.2(9)
N11 N12 C40 111.5(12)
N11 N12 H12 124.2
C40 N12 H12 124.2
C43 N13 N14 111.5(9)
C43 N13 Cu8 131.7(8)
N14 N13 Cu8 116.2(6)
C48 N15 N16 107.3(9)
C48 N15 Cu6 135.8(8)
N16 N15 Cu6 116.9(7)
C50 N16 N15 108.9(9)
C50 N16 Cu4 130.8(8)
N15 N16 Cu4 118.4(7)
C53 N17 N18 108.1(9)
C53 N17 Cu4 130.5(8)
N18 N17 Cu4 120.9(7)
C55 N18 N17 107.7(9)
C55 N18 Cu3 135.0(8)
N17 N18 Cu3 116.4(6)
C20 N19 N20 107.9(8)
C20 N19 Cu3 133.5(7)
N20 N19 Cu3 113.8(7)
C18 N20 N19 106.9(9)
C18 N20 Cu1 134.5(8)
N19 N20 Cu1 117.2(7)
O1 C1 C2 108.4(8)
O1 C1 H1A 110.0
C2 C1 H1A 110.0
O1 C1 H1B 110.0
C2 C1 H1B 110.0
H1A C1 H1B 108.4
O2 C2 C1 106.4(9)
O2 C2 C3 111.5(9)
C1 C2 C3 114.0(10)
O2 C2 H2 108.3
C1 C2 H2 108.3
C3 C2 H2 108.3
O3 C3 C2 114.9(9)
O3 C3 H3A 108.6
C2 C3 H3A 108.6
O3 C3 H3B 108.6
C2 C3 H3B 108.6
H3A C3 H3B 107.5
O6 C4 C5 108.6(8)
O6 C4 H4A 110.0
C5 C4 H4A 110.0
O6 C4 H4B 110.0
C5 C4 H4B 110.0
H4A C4 H4B 108.3
O5 C5 C6 112.3(9)
O5 C5 C4 105.3(8)
C6 C5 C4 113.3(10)
O5 C5 H5 108.6
C6 C5 H5 108.6
C4 C5 H5 108.6
O4 C6 C5 114.7(9)
O4 C6 H6A 108.6
C5 C6 H6A 108.6
O4 C6 H6B 108.6
C5 C6 H6B 108.6
H6A C6 H6B 107.6
C8 C7 H7A 109.5
C8 C7 H7B 109.5
H7A C7 H7B 109.5
C8 C7 H7C 109.5
H7A C7 H7C 109.5
H7B C7 H7C 109.5
N1 C8 C9 105.9(13)
N1 C8 C7 120.8(16)
C9 C8 C7 133.3(14)
C10 C9 C8 104.7(13)
C10 C9 H9 127.7
C8 C9 H9 127.7
N2 C10 C9 114.7(14)
N2 C10 C11 120.9(13)
C9 C10 C11 124.4(14)
C10 C11 H11A 109.5
C10 C11 H11B 109.5
H11A C11 H11B 109.5
C10 C11 H11C 109.5
H11A C11 H11C 109.5
H11B C11 H11C 109.5
C13 C12 H12A 109.5
C13 C12 H12B 109.5
H12A C12 H12B 109.5
C13 C12 H12C 109.5
H12A C12 H12C 109.5
H12B C12 H12C 109.5
N3 C13 C14 109.8(11)
N3 C13 C12 122.9(12)
C14 C13 C12 127.3(12)
C13 C14 C15 106.7(11)
C13 C14 H14 126.7
C15 C14 H14 126.7
N4 C15 C14 107.5(11)
N4 C15 C16 123.5(11)
C14 C15 C16 128.9(12)
C15 C16 H16A 109.5
C15 C16 H16B 109.5
H16A C16 H16B 109.5
C15 C16 H16C 109.5
H16A C16 H16C 109.5
H16B C16 H16C 109.5
C18 C17 H17A 109.5
C18 C17 H17B 109.5
H17A C17 H17B 109.5
C18 C17 H17C 109.5
H17A C17 H17C 109.5
H17B C17 H17C 109.5
N20 C18 C19 111.0(10)
N20 C18 C17 117.6(11)
C19 C18 C17 131.4(12)
C18 C19 C20 104.9(11)
C18 C19 H19 127.5
C20 C19 H19 127.5
N19 C20 C19 109.2(10)
N19 C20 C21 120.4(10)
C19 C20 C21 130.2(11)
C20 C21 H21A 109.5
C20 C21 H21B 109.5
H21A C21 H21B 109.5
C20 C21 H21C 109.5
H21A C21 H21C 109.5
H21B C21 H21C 109.5
C23 C22 H22A 109.5
C23 C22 H22B 109.5
H22A C22 H22B 109.5
C23 C22 H22C 109.5
H22A C22 H22C 109.5
H22B C22 H22C 109.5
N5 C23 C24 110.2(12)
N5 C23 C22 123.2(11)
C24 C23 C22 126.5(13)
C23 C24 C25 104.4(12)
C23 C24 H24 127.8
C25 C24 H24 127.8
N6 C25 C24 110.0(11)
N6 C25 C26 121.5(13)
C24 C25 C26 128.5(13)
C25 C26 H26A 109.5
C25 C26 H26B 109.5
H26A C26 H26B 109.5
C25 C26 H26C 109.5
H26A C26 H26C 109.5
H26B C26 H26C 109.5
C28 C27 H27A 109.5
C28 C27 H27B 109.5
H27A C27 H27B 109.5
C28 C27 H27C 109.5
H27A C27 H27C 109.5
H27B C27 H27C 109.5
N7 C28 C29 110.2(12)
N7 C28 C27 122.0(13)
C29 C28 C27 127.8(12)
C30 C29 C28 103.7(12)
C30 C29 H29 128.1
C28 C29 H29 128.1
N8 C30 C29 112.1(12)
N8 C30 C31 120.7(12)
C29 C30 C31 127.2(13)
C30 C31 H31A 109.5
C30 C31 H31B 109.5
H31A C31 H31B 109.5
C30 C31 H31C 109.5
H31A C31 H31C 109.5
H31B C31 H31C 109.5
C33 C32 H32A 109.5
C33 C32 H32B 109.5
H32A C32 H32B 109.5
C33 C32 H32C 109.5
H32A C32 H32C 109.5
H32B C32 H32C 109.5
N9 C33 C34 107.9(13)
N9 C33 C32 123.1(12)
C34 C33 C32 129.0(13)
C35 C34 C33 106.6(12)
C35 C34 H34 126.7
C33 C34 H34 126.7
N10 C35 C34 108.5(14)
N10 C35 C36 121.4(16)
C34 C35 C36 130.1(14)
C35 C36 H36A 109.5
C35 C36 H36B 109.5
H36A C36 H36B 109.5
C35 C36 H36C 109.5
H36A C36 H36C 109.5
H36B C36 H36C 109.5
C38 C37 H37A 109.5
C38 C37 H37B 109.5
H37A C37 H37B 109.5
C38 C37 H37C 109.5
H37A C37 H37C 109.5
H37B C37 H37C 109.5
N11 C38 C39 110.7(14)
N11 C38 C37 121.7(13)
C39 C38 C37 127.6(16)
C38 C39 C40 107.5(15)
C38 C39 H39 126.3
C40 C39 H39 126.3
N12 C40 C39 104.7(14)
N12 C40 C41 123.3(15)
C39 C40 C41 131.6(15)
C40 C41 H41A 109.5
C40 C41 H41B 109.5
H41A C41 H41B 109.5
C40 C41 H41C 109.5
H41A C41 H41C 109.5
H41B C41 H41C 109.5
C43 C42 H42A 109.5
C43 C42 H42B 109.5
H42A C42 H42B 109.5
C43 C42 H42C 109.5
H42A C42 H42C 109.5
H42B C42 H42C 109.5
C44 C43 N13 106.3(5)
C44 C43 C42 134.6(11)
N13 C43 C42 119.1(12)
C45 C44 C43 108.0
C45 C44 H44 126.0
C43 C44 H44 126.0
C44 C45 N14 108.0
C44 C45 C46 132.3(9)
N14 C45 C46 119.5(9)
C45 N14 N13 106.1(5)
C45 N14 Cu6 133.0(6)
N13 N14 Cu6 115.4(6)
C66 C65 C70 120.0
C66 C65 C64 121.7(10)
C70 C65 C64 118.3(10)
C65 C66 C67 120.0
C65 C66 H66 120.0
C67 C66 H66 120.0
C68 C67 C66 120.0
C68 C67 H67 120.0
C66 C67 H67 120.0
C67 C68 C69 120.0
C67 C68 H68 120.0
C69 C68 H68 120.0
C70 C69 C68 120.0
C70 C69 H69 120.0
C68 C69 H69 120.0
C69 C70 C65 120.0
C69 C70 H70 120.0
C65 C70 H70 120.0
C45 C46 H46A 109.5
C45 C46 H46B 109.5
H46A C46 H46B 109.5
C45 C46 H46C 109.5
H46A C46 H46C 109.5
H46B C46 H46C 109.5
C48 C47 H47A 109.5
C48 C47 H47B 109.5
H47A C47 H47B 109.5
C48 C47 H47C 109.5
H47A C47 H47C 109.5
H47B C47 H47C 109.5
N15 C48 C49 108.0(11)
N15 C48 C47 122.1(11)
C49 C48 C47 129.9(12)
C48 C49 C50 107.2(11)
C48 C49 H49 126.4
C50 C49 H49 126.4
N16 C50 C49 108.7(10)
N16 C50 C51 122.0(12)
C49 C50 C51 129.2(12)
C50 C51 H51A 109.5
C50 C51 H51B 109.5
H51A C51 H51B 109.5
C50 C51 H51C 109.5
H51A C51 H51C 109.5
H51B C51 H51C 109.5
C53 C52 H52A 109.5
C53 C52 H52B 109.5
H52A C52 H52B 109.5
C53 C52 H52C 109.5
H52A C52 H52C 109.5
H52B C52 H52C 109.5
N17 C53 C54 108.9(10)
N17 C53 C52 119.9(11)
C54 C53 C52 131.1(11)
C53 C54 C55 106.1(10)
C53 C54 H54 126.9
C55 C54 H54 126.9
N18 C55 C54 109.1(10)
N18 C55 C56 123.9(11)
C54 C55 C56 127.0(11)
C55 C56 H56A 109.5
C55 C56 H56B 109.5
H56A C56 H56B 109.5
C55 C56 H56C 109.5
H56A C56 H56C 109.5
H56B C56 H56C 109.5
O10 C57 O9 122.7(11)
O10 C57 C58 120.9(12)
O9 C57 C58 116.4(11)
C59 C58 C63 119.1(14)
C59 C58 C57 120.3(13)
C63 C58 C57 120.5(13)
C58 C59 C60 123.5(18)
C58 C59 H59 118.3
C60 C59 H59 118.3
C59 C60 C61 116(2)
C59 C60 H60 122.0
C61 C60 H60 122.0
C62 C61 C60 123.3(19)
C62 C61 H61 118.3
C60 C61 H61 118.3
C61 C62 C63 118.9(19)
C61 C62 H62 120.5
C63 C62 H62 120.5
C62 C63 C58 119.1(17)
C62 C63 H63 120.5
C58 C63 H63 120.5
O8 C64 O7 125.8(14)
O8 C64 C65 119.7(13)
O7 C64 C65 114.5(15)

loop_
_geom_bond_atom_site_label_1
_geom_bond_atom_site_label_2
_geom_bond_distance
Cu1 N20 1.985(9)
Cu1 N2 1.986(10)
Cu1 N3 1.994(9)
Cu1 O7 2.013(8)
Cu1 O6 2.237(7)
Cu2 N4 1.938(8)
Cu2 O6 1.953(7)
Cu2 O4 1.962(7)
Cu2 N5 1.968(9)
Cu2 Cu3 2.9985(18)
Cu3 O5 1.940(7)
Cu3 N18 1.958(9)
Cu3 N19 1.969(8)
Cu3 O6 1.998(7)
Cu4 O2 1.929(7)
Cu4 N17 1.939(9)
Cu4 O5 1.953(7)
Cu4 N16 1.957(10)
Cu5 O3 1.923(7)
Cu5 O4 1.935(7)
Cu5 N6 1.938(11)
Cu5 N7 1.941(10)
Cu6 N14 1.902(6)
Cu6 O2 1.920(7)
Cu6 N15 1.965(10)
Cu6 O1 2.020(7)
Cu6 Cu7 3.057(2)
Cu7 N8 1.945(9)
Cu7 O3 1.946(8)
Cu7 O1 1.948(7)
Cu7 N9 1.967(9)
Cu8 N13 1.995(11)
Cu8 O9 1.983(8)
Cu8 N11 2.020(11)
Cu8 N10 2.036(11)
Cu8 O1 2.193(7)
O1 C1 1.422(13)
O2 C2 1.461(13)
O3 C3 1.431(13)
O4 C6 1.415(14)
O5 C5 1.432(12)
O6 C4 1.444(13)
O7 C64 1.280(16)
O8 C64 1.238(19)
O9 C57 1.291(14)
O10 C57 1.228(14)
N1 C8 1.365(16)
N1 N2 1.366(14)
N1 H1 0.8600
N2 C10 1.316(17)
N3 C13 1.337(14)
N3 N4 1.394(12)
N4 C15 1.347(14)
N5 C23 1.337(15)
N5 N6 1.368(12)
N6 C25 1.332(16)
N7 C28 1.338(15)
N7 N8 1.370(13)
N8 C30 1.348(15)
N9 C33 1.349(16)
N9 N10 1.351(14)
N10 C35 1.333(15)
N11 C38 1.333(18)
N11 N12 1.358(14)
N12 C40 1.368(17)
N12 H12 0.8600
N13 C43 1.386(13)
N13 N14 1.393(12)
N15 C48 1.356(15)
N15 N16 1.374(12)
N16 C50 1.316(15)
N17 C53 1.346(13)
N17 N18 1.379(12)
N18 C55 1.337(13)
N19 C20 1.330(13)
N19 N20 1.383(11)
N20 C18 1.316(14)
C1 C2 1.486(15)
C1 H1A 0.9700
C1 H1B 0.9700
C2 C3 1.507(15)
C2 H2 0.9800
C3 H3A 0.9700
C3 H3B 0.9700
C4 C5 1.487(15)
C4 H4A 0.9700
C4 H4B 0.9700
C5 C6 1.486(15)
C5 H5 0.9800
C6 H6A 0.9700
C6 H6B 0.9700
C7 C8 1.49(2)
C7 H7A 0.9600
C7 H7B 0.9600
C7 H7C 0.9600
C8 C9 1.37(2)
C9 C10 1.363(19)
C9 H9 0.9300
C10 C11 1.51(2)
C11 H11A 0.9600
C11 H11B 0.9600
C11 H11C 0.9600
C12 C13 1.518(17)
C12 H12A 0.9600
C12 H12B 0.9600
C12 H12C 0.9600
C13 C14 1.372(18)
C14 C15 1.401(18)
C14 H14 0.9300
C15 C16 1.466(17)
C16 H16A 0.9600
C16 H16B 0.9600
C16 H16C 0.9600
C17 C18 1.524(16)
C17 H17A 0.9600
C17 H17B 0.9600
C17 H17C 0.9600
C18 C19 1.365(16)
C19 C20 1.378(15)
C19 H19 0.9300
C20 C21 1.507(15)
C21 H21A 0.9600
C21 H21B 0.9600
C21 H21C 0.9600
C22 C23 1.521(18)
C22 H22A 0.9600
C22 H22B 0.9600
C22 H22C 0.9600
C23 C24 1.367(17)
C24 C25 1.391(19)
C24 H24 0.9300
C25 C26 1.513(18)
C26 H26A 0.9600
C26 H26B 0.9600
C26 H26C 0.9600
C27 C28 1.511(19)
C27 H27A 0.9600
C27 H27B 0.9600
C27 H27C 0.9600
C28 C29 1.382(19)
C29 C30 1.358(18)
C29 H29 0.9300
C30 C31 1.535(19)
C31 H31A 0.9600
C31 H31B 0.9600
C31 H31C 0.9600
C32 C33 1.49(2)
C32 H32A 0.9600
C32 H32B 0.9600
C32 H32C 0.9600
C33 C34 1.38(2)
C34 C35 1.37(2)
C34 H34 0.9300
C35 C36 1.53(2)
C36 H36A 0.9600
C36 H36B 0.9600
C36 H36C 0.9600
C37 C38 1.54(2)
C37 H37A 0.9600
C37 H37B 0.9600
C37 H37C 0.9600
C38 C39 1.366(19)
C39 C40 1.38(2)
C39 H39 0.9300
C40 C41 1.48(2)
C41 H41A 0.9600
C41 H41B 0.9600
C41 H41C 0.9600
C42 C43 1.476(17)
C42 H42A 0.9600
C42 H42B 0.9600
C42 H42C 0.9600
C43 C44 1.4200
C44 C45 1.4200
C44 H44 0.9300
C45 N14 1.4200
C45 C46 1.479(16)
C65 C66 1.3900
C65 C70 1.3900
C65 C64 1.473(17)
C66 C67 1.3900
C66 H66 0.9300
C67 C68 1.3900
C67 H67 0.9300
C68 C69 1.3900
C68 H68 0.9300
C69 C70 1.3900
C69 H69 0.9300
C70 H70 0.9300
C46 H46A 0.9600
C46 H46B 0.9600
C46 H46C 0.9600
C47 C48 1.509(16)
C47 H47A 0.9600
C47 H47B 0.9600
C47 H47C 0.9600
C48 C49 1.366(17)
C49 C50 1.373(17)
C49 H49 0.9300
C50 C51 1.494(17)
C51 H51A 0.9600
C51 H51B 0.9600
C51 H51C 0.9600
C52 C53 1.514(18)
C52 H52A 0.9600
C52 H52B 0.9600
C52 H52C 0.9600
C53 C54 1.371(16)
C54 C55 1.388(16)
C54 H54 0.9300
C55 C56 1.504(16)
C56 H56A 0.9600
C56 H56B 0.9600
C56 H56C 0.9600
C57 C58 1.506(17)
C58 C59 1.370(19)
C58 C63 1.406(19)
C59 C60 1.37(2)
C59 H59 0.9300
C60 C61 1.39(3)
C60 H60 0.9300
C61 C62 1.37(3)
C61 H61 0.9300
C62 C63 1.40(2)
C62 H62 0.9300
C63 H63 0.9300

loop_
_geom_torsion_atom_site_label_1
_geom_torsion_atom_site_label_2
_geom_torsion_atom_site_label_3
_geom_torsion_atom_site_label_4
_geom_torsion
N4 Cu2 Cu3 O5 114.3(4)
O6 Cu2 Cu3 O5 70.1(4)
O4 Cu2 Cu3 O5 -42.3(3)
N5 Cu2 Cu3 O5 -120.2(4)
N4 Cu2 Cu3 N18 -139.1(6)
O6 Cu2 Cu3 N18 176.7(6)
O4 Cu2 Cu3 N18 64.3(6)
N5 Cu2 Cu3 N18 -13.6(6)
N4 Cu2 Cu3 N19 -72.2(4)
O6 Cu2 Cu3 N19 -116.4(4)
O4 Cu2 Cu3 N19 131.2(4)
N5 Cu2 Cu3 N19 53.3(4)
N4 Cu2 Cu3 O6 44.2(5)
O4 Cu2 Cu3 O6 -112.4(4)
N5 Cu2 Cu3 O6 169.7(5)
N14 Cu6 Cu7 N8 59.2(4)
O2 Cu6 Cu7 N8 -114.3(4)
N15 Cu6 Cu7 N8 -15.8(7)
O1 Cu6 Cu7 N8 172.8(5)
N14 Cu6 Cu7 O3 137.4(4)
O2 Cu6 Cu7 O3 -36.1(3)
N15 Cu6 Cu7 O3 62.3(6)
O1 Cu6 Cu7 O3 -109.1(4)
N14 Cu6 Cu7 O1 -113.5(4)
O2 Cu6 Cu7 O1 73.0(4)
N15 Cu6 Cu7 O1 171.4(7)
N14 Cu6 Cu7 N9 -63.5(5)
O2 Cu6 Cu7 N9 123.0(4)
N15 Cu6 Cu7 N9 -138.6(7)
O1 Cu6 Cu7 N9 50.0(5)
N8 Cu7 O1 C1 -133.5(11)
O3 Cu7 O1 C1 -49.4(7)
N9 Cu7 O1 C1 107.3(7)
Cu6 Cu7 O1 C1 -114.3(8)
N8 Cu7 O1 Cu6 -19.2(12)
O3 Cu7 O1 Cu6 64.9(4)
N9 Cu7 O1 Cu6 -138.4(4)
N8 Cu7 O1 Cu8 84.5(11)
O3 Cu7 O1 Cu8 168.6(4)
N9 Cu7 O1 Cu8 -34.8(4)
Cu6 Cu7 O1 Cu8 103.6(4)
N14 Cu6 O1 C1 -177.4(7)
O2 Cu6 O1 C1 15.5(6)
N15 Cu6 O1 C1 -25(3)
Cu7 Cu6 O1 C1 123.7(7)
N14 Cu6 O1 Cu7 58.9(4)
O2 Cu6 O1 Cu7 -108.2(3)
N15 Cu6 O1 Cu7 -149(2)
N14 Cu6 O1 Cu8 -51.1(3)
O2 Cu6 O1 Cu8 141.8(3)
N15 Cu6 O1 Cu8 101(2)
Cu7 Cu6 O1 Cu8 -110.0(4)
N13 Cu8 O1 C1 154.4(8)
O9 Cu8 O1 C1 66.5(8)
N11 Cu8 O1 C1 -21.8(9)
N10 Cu8 O1 C1 -113.3(8)
N13 Cu8 O1 Cu7 -64.9(4)
O9 Cu8 O1 Cu7 -152.8(4)
N11 Cu8 O1 Cu7 119.0(4)
N10 Cu8 O1 Cu7 27.4(4)
N13 Cu8 O1 Cu6 39.7(4)
O9 Cu8 O1 Cu6 -48.2(3)
N11 Cu8 O1 Cu6 -136.5(4)
N10 Cu8 O1 Cu6 132.0(4)
N14 Cu6 O2 C2 -46.9(16)
N15 Cu6 O2 C2 -171.1(7)
O1 Cu6 O2 C2 14.5(6)
Cu7 Cu6 O2 C2 -22.4(6)
N14 Cu6 O2 Cu4 89.3(14)
N15 Cu6 O2 Cu4 -34.9(4)
O1 Cu6 O2 Cu4 150.7(4)
Cu7 Cu6 O2 Cu4 113.8(3)
N17 Cu4 O2 C2 -49.5(7)
O5 Cu4 O2 C2 52.5(9)
N16 Cu4 O2 C2 159.7(7)
N17 Cu4 O2 Cu6 179.3(4)
O5 Cu4 O2 Cu6 -78.7(7)
N16 Cu4 O2 Cu6 28.5(5)
O4 Cu5 O3 C3 -63.4(8)
N6 Cu5 O3 C3 35.8(10)
N7 Cu5 O3 C3 157.7(8)
O4 Cu5 O3 Cu7 149.1(5)
N6 Cu5 O3 Cu7 -111.8(6)
N7 Cu5 O3 Cu7 10.2(5)
N8 Cu7 O3 C3 -161.6(9)
O1 Cu7 O3 C3 37.4(8)
N9 Cu7 O3 C3 -53.4(13)
Cu6 Cu7 O3 C3 75.3(8)
N8 Cu7 O3 Cu5 -18.2(5)
O1 Cu7 O3 Cu5 -179.2(5)
N9 Cu7 O3 Cu5 90.0(10)
Cu6 Cu7 O3 Cu5 -141.3(5)
O3 Cu5 O4 C6 -61.3(8)
N6 Cu5 O4 C6 156.9(8)
N7 Cu5 O4 C6 38.5(9)
O3 Cu5 O4 Cu2 154.2(5)
N6 Cu5 O4 Cu2 12.4(5)
N7 Cu5 O4 Cu2 -106.0(6)
N4 Cu2 O4 C6 -38.0(13)
O6 Cu2 O4 C6 44.5(8)
N5 Cu2 O4 C6 -155.7(8)
Cu3 Cu2 O4 C6 82.0(7)
N4 Cu2 O4 Cu5 103.0(9)
O6 Cu2 O4 Cu5 -174.6(5)
N5 Cu2 O4 Cu5 -14.8(5)
Cu3 Cu2 O4 Cu5 -137.1(5)
N18 Cu3 O5 C5 -166.1(7)
N19 Cu3 O5 C5 -36.0(14)
O6 Cu3 O5 C5 21.9(6)
Cu2 Cu3 O5 C5 -15.5(6)
N18 Cu3 O5 Cu4 -31.3(4)
N19 Cu3 O5 Cu4 98.9(11)
O6 Cu3 O5 Cu4 156.8(4)
Cu2 Cu3 O5 Cu4 119.3(3)
O2 Cu4 O5 C5 55.6(9)
N17 Cu4 O5 C5 160.8(7)
N16 Cu4 O5 C5 -48.5(7)
O2 Cu4 O5 Cu3 -73.8(6)
N17 Cu4 O5 Cu3 31.4(4)
N16 Cu4 O5 Cu3 -177.9(4)
N4 Cu2 O6 C4 103.2(6)
O4 Cu2 O6 C4 -53.8(6)
N5 Cu2 O6 C4 -140.0(10)
Cu3 Cu2 O6 C4 -113.6(7)
N4 Cu2 O6 Cu3 -143.2(4)
O4 Cu2 O6 Cu3 59.7(3)
N5 Cu2 O6 Cu3 -26.5(11)
N4 Cu2 O6 Cu1 -41.5(4)
O4 Cu2 O6 Cu1 161.4(3)
N5 Cu2 O6 Cu1 75.2(10)
Cu3 Cu2 O6 Cu1 101.7(4)
O5 Cu3 O6 C4 8.6(6)
N18 Cu3 O6 C4 -50(2)
N19 Cu3 O6 C4 174.1(6)
Cu2 Cu3 O6 C4 119.9(7)
O5 Cu3 O6 Cu2 -111.3(3)
N18 Cu3 O6 Cu2 -169.6(19)
N19 Cu3 O6 Cu2 54.2(3)
O5 Cu3 O6 Cu1 141.7(3)
N18 Cu3 O6 Cu1 83(2)
N19 Cu3 O6 Cu1 -52.8(3)
Cu2 Cu3 O6 Cu1 -107.0(4)
N20 Cu1 O6 C4 161.5(7)
N2 Cu1 O6 C4 -12.7(8)
N3 Cu1 O6 C4 -104.7(7)
O7 Cu1 O6 C4 73.8(7)
N20 Cu1 O6 Cu2 -59.3(4)
N2 Cu1 O6 Cu2 126.5(4)
N3 Cu1 O6 Cu2 34.5(4)
O7 Cu1 O6 Cu2 -146.9(4)
N20 Cu1 O6 Cu3 42.4(4)
N2 Cu1 O6 Cu3 -131.8(4)
N3 Cu1 O6 Cu3 136.1(4)
O7 Cu1 O6 Cu3 -45.3(3)
N20 Cu1 O7 C64 82.2(10)
N2 Cu1 O7 C64 -76.0(10)
N3 Cu1 O7 C64 177.2(18)
O6 Cu1 O7 C64 169.5(10)
N13 Cu8 O9 C57 85.2(8)
N11 Cu8 O9 C57 -76.4(9)
N10 Cu8 O9 C57 174(2)
O1 Cu8 O9 C57 173.4(8)
C8 N1 N2 C10 -3.1(16)
C8 N1 N2 Cu1 164.6(10)
N20 Cu1 N2 C10 142.8(14)
N3 Cu1 N2 C10 35.6(16)
O7 Cu1 N2 C10 -134.1(16)
O6 Cu1 N2 C10 -52.9(17)
N20 Cu1 N2 N1 -18.8(18)
N3 Cu1 N2 N1 -125.9(9)
O7 Cu1 N2 N1 64.3(9)
O6 Cu1 N2 N1 145.6(8)
N20 Cu1 N3 C13 -118.2(12)
N2 Cu1 N3 C13 40.8(12)
O7 Cu1 N3 C13 147.3(17)
O6 Cu1 N3 C13 155.0(12)
N20 Cu1 N3 N4 77.4(8)
N2 Cu1 N3 N4 -123.6(8)
O7 Cu1 N3 N4 -17(2)
O6 Cu1 N3 N4 -9.5(7)
C13 N3 N4 C15 -0.5(13)
Cu1 N3 N4 C15 167.9(8)
C13 N3 N4 Cu2 170.2(8)
Cu1 N3 N4 Cu2 -21.4(11)
O6 Cu2 N4 C15 -149.0(11)
O4 Cu2 N4 C15 -66.7(15)
N5 Cu2 N4 C15 49.3(11)
Cu3 Cu2 N4 C15 -176.3(10)
O6 Cu2 N4 N3 42.7(8)
O4 Cu2 N4 N3 124.9(9)
N5 Cu2 N4 N3 -119.0(8)
Cu3 Cu2 N4 N3 15.3(9)
N4 Cu2 N5 C23 42.1(11)
O6 Cu2 N5 C23 -72.9(15)
O4 Cu2 N5 C23 -158.6(10)
Cu3 Cu2 N5 C23 -92.7(10)
N4 Cu2 N5 N6 -146.6(7)
O6 Cu2 N5 N6 98.4(12)
O4 Cu2 N5 N6 12.6(8)
Cu3 Cu2 N5 N6 78.5(8)
C23 N5 N6 C25 0.4(12)
Cu2 N5 N6 C25 -173.0(8)
C23 N5 N6 Cu5 166.8(8)
Cu2 N5 N6 Cu5 -6.6(11)
O3 Cu5 N6 C25 58.7(13)
O4 Cu5 N6 C25 159.5(11)
N7 Cu5 N6 C25 -58.5(12)
O3 Cu5 N6 N5 -104.3(9)
O4 Cu5 N6 N5 -3.6(8)
N7 Cu5 N6 N5 138.5(8)
O3 Cu5 N7 C28 160.6(13)
O4 Cu5 N7 C28 59.4(14)
N6 Cu5 N7 C28 -53.3(13)
O3 Cu5 N7 N8 7.1(9)
O4 Cu5 N7 N8 -94.1(9)
N6 Cu5 N7 N8 153.2(8)
C28 N7 N8 C30 0.3(13)
Cu5 N7 N8 C30 159.5(8)
C28 N7 N8 Cu7 177.8(8)
Cu5 N7 N8 Cu7 -23.0(11)
O3 Cu7 N8 C30 -158.4(12)
O1 Cu7 N8 C30 -74.2(17)
N9 Cu7 N8 C30 43.9(13)
Cu6 Cu7 N8 C30 -88.7(12)
O3 Cu7 N8 N7 24.9(9)
O1 Cu7 N8 N7 109.1(12)
N9 Cu7 N8 N7 -132.7(9)
Cu6 Cu7 N8 N7 94.6(8)
N8 Cu7 N9 C33 42.5(13)
O3 Cu7 N9 C33 -63.8(17)
O1 Cu7 N9 C33 -154.3(13)
Cu6 Cu7 N9 C33 175.9(11)
N8 Cu7 N9 N10 -125.4(10)
O3 Cu7 N9 N10 128.2(10)
O1 Cu7 N9 N10 37.8(10)
Cu6 Cu7 N9 N10 7.9(11)
C33 N9 N10 C35 1.7(16)
Cu7 N9 N10 C35 172.0(10)
C33 N9 N10 Cu8 167.9(9)
Cu7 N9 N10 Cu8 -21.7(12)
N13 Cu8 N10 C35 -114.6(14)
O9 Cu8 N10 C35 156(2)
N11 Cu8 N10 C35 47.4(14)
O1 Cu8 N10 C35 157.6(14)
N13 Cu8 N10 N9 83.0(9)
O9 Cu8 N10 N9 -6(3)
N11 Cu8 N10 N9 -114.9(9)
O1 Cu8 N10 N9 -4.7(9)
N13 Cu8 N11 C38 137.6(15)
O9 Cu8 N11 C38 -135.7(14)
N10 Cu8 N11 C38 34.9(15)
O1 Cu8 N11 C38 -54.6(15)
N13 Cu8 N11 N12 -22.0(19)
O9 Cu8 N11 N12 64.6(9)
N10 Cu8 N11 N12 -124.8(9)
O1 Cu8 N11 N12 145.7(8)
C38 N11 N12 C40 3.5(16)
Cu8 N11 N12 C40 169.7(10)
O9 Cu8 N13 C43 -118.1(11)
N11 Cu8 N13 C43 -31(2)
N10 Cu8 N13 C43 71.8(11)
O1 Cu8 N13 C43 160.7(11)
O9 Cu8 N13 N14 71.9(8)
N11 Cu8 N13 N14 159.1(12)
N10 Cu8 N13 N14 -98.3(8)
O1 Cu8 N13 N14 -9.4(8)
N14 Cu6 N15 C48 39.8(11)
O2 Cu6 N15 C48 -152.6(11)
O1 Cu6 N15 C48 -112(2)
Cu7 Cu6 N15 C48 106.2(11)
N14 Cu6 N15 N16 -136.3(7)
O2 Cu6 N15 N16 31.4(8)
O1 Cu6 N15 N16 72(3)
Cu7 Cu6 N15 N16 -69.8(10)
C48 N15 N16 C50 -1.2(13)
Cu6 N15 N16 C50 175.9(8)
C48 N15 N16 Cu4 165.0(7)
Cu6 N15 N16 Cu4 -17.9(10)
O2 Cu4 N16 C50 156.5(11)
N17 Cu4 N16 C50 48.4(15)
O5 Cu4 N16 C50 -56.3(11)
O2 Cu4 N16 N15 -6.1(8)
N17 Cu4 N16 N15 -114.2(9)
O5 Cu4 N16 N15 141.0(8)
O2 Cu4 N17 C53 -62.8(10)
O5 Cu4 N17 C53 150.4(10)
N16 Cu4 N17 C53 42.7(14)
O2 Cu4 N17 N18 126.7(8)
O5 Cu4 N17 N18 -20.2(8)
N16 Cu4 N17 N18 -127.9(9)
C53 N17 N18 C55 -0.1(12)
Cu4 N17 N18 C55 172.4(7)
C53 N17 N18 Cu3 -170.9(7)
Cu4 N17 N18 Cu3 1.6(10)
O5 Cu3 N18 C55 -149.5(11)
N19 Cu3 N18 C55 43.7(12)
O6 Cu3 N18 C55 -92(2)
Cu2 Cu3 N18 C55 101.5(11)
O5 Cu3 N18 N17 18.1(8)
N19 Cu3 N18 N17 -148.7(7)
O6 Cu3 N18 N17 76(2)
Cu2 Cu3 N18 N17 -90.9(9)
O5 Cu3 N19 C20 -94.4(14)
N18 Cu3 N19 C20 34.5(10)
O6 Cu3 N19 C20 -152.1(10)
Cu2 Cu3 N19 C20 -116.8(10)
O5 Cu3 N19 N20 113.7(11)
N18 Cu3 N19 N20 -117.4(7)
O6 Cu3 N19 N20 56.0(6)
Cu2 Cu3 N19 N20 91.2(6)
C20 N19 N20 C18 2.4(12)
Cu3 N19 N20 C18 161.4(7)
C20 N19 N20 Cu1 171.3(7)
Cu3 N19 N20 Cu1 -29.7(9)
N2 Cu1 N20 C18 -39.0(18)
N3 Cu1 N20 C18 68.0(11)
O7 Cu1 N20 C18 -122.6(11)
O6 Cu1 N20 C18 155.3(11)
N2 Cu1 N20 N19 156.0(10)
N3 Cu1 N20 N19 -97.0(7)
O7 Cu1 N20 N19 72.3(7)
O6 Cu1 N20 N19 -9.8(7)
Cu7 O1 C1 C2 69.6(11)
Cu6 O1 C1 C2 -42.1(10)
Cu8 O1 C1 C2 -153.7(7)
Cu6 O2 C2 C1 -40.7(9)
Cu4 O2 C2 C1 -174.5(7)
Cu6 O2 C2 C3 84.1(8)
Cu4 O2 C2 C3 -49.7(10)
O1 C1 C2 O2 55.9(12)
O1 C1 C2 C3 -67.4(12)
Cu5 O3 C3 C2 168.6(7)
Cu7 O3 C3 C2 -46.3(12)
O2 C2 C3 O3 -64.2(12)
C1 C2 C3 O3 56.3(13)
Cu2 O6 C4 C5 72.2(9)
Cu3 O6 C4 C5 -36.5(9)
Cu1 O6 C4 C5 -152.0(6)
Cu3 O5 C5 C6 77.1(10)
Cu4 O5 C5 C6 -54.3(11)
Cu3 O5 C5 C4 -46.6(9)
Cu4 O5 C5 C4 -178.1(6)
O6 C4 C5 O5 55.3(10)
O6 C4 C5 C6 -67.8(11)
Cu5 O4 C6 C5 165.0(8)
Cu2 O4 C6 C5 -52.4(12)
O5 C5 C6 O4 -61.2(13)
C4 C5 C6 O4 57.9(13)
N2 N1 C8 C9 3.1(18)
N2 N1 C8 C7 179.8(14)
N1 C8 C9 C10 -1.7(19)
C7 C8 C9 C10 -177.8(19)
N1 N2 C10 C9 2.0(18)
Cu1 N2 C10 C9 -161.2(13)
N1 N2 C10 C11 -179.7(14)
Cu1 N2 C10 C11 17(2)
C8 C9 C10 N2 0(2)
C8 C9 C10 C11 -178.5(15)
N4 N3 C13 C14 0.9(14)
Cu1 N3 C13 C14 -164.5(10)
N4 N3 C13 C12 178.9(11)
Cu1 N3 C13 C12 13(2)
N3 C13 C14 C15 -1.0(16)
C12 C13 C14 C15 -178.9(13)
N3 N4 C15 C14 -0.1(14)
Cu2 N4 C15 C14 -169.5(9)
N3 N4 C15 C16 -177.8(12)
Cu2 N4 C15 C16 12.8(19)
C13 C14 C15 N4 0.7(15)
C13 C14 C15 C16 178.2(14)
N19 N20 C18 C19 -0.8(13)
Cu1 N20 C18 C19 -167.0(9)
N19 N20 C18 C17 179.0(12)
Cu1 N20 C18 C17 12.9(18)
N20 C18 C19 C20 -1.0(14)
C17 C18 C19 C20 179.2(14)
N20 N19 C20 C19 -3.0(12)
Cu3 N19 C20 C19 -156.1(8)
N20 N19 C20 C21 -177.8(10)
Cu3 N19 C20 C21 29.1(16)
C18 C19 C20 N19 2.5(13)
C18 C19 C20 C21 176.6(13)
N6 N5 C23 C24 0.6(13)
Cu2 N5 C23 C24 172.5(9)
N6 N5 C23 C22 179.8(11)
Cu2 N5 C23 C22 -8.3(18)
N5 C23 C24 C25 -1.2(14)
C22 C23 C24 C25 179.6(12)
N5 N6 C25 C24 -1.2(14)
Cu5 N6 C25 C24 -166.0(9)
N5 N6 C25 C26 -179.3(13)
Cu5 N6 C25 C26 16(2)
C23 C24 C25 N6 1.5(15)
C23 C24 C25 C26 179.5(15)
N8 N7 C28 C29 -0.3(16)
Cu5 N7 C28 C29 -155.5(10)
N8 N7 C28 C27 -178.0(13)
Cu5 N7 C28 C27 27(2)
N7 C28 C29 C30 0.2(17)
C27 C28 C29 C30 177.8(15)
N7 N8 C30 C29 -0.2(15)
Cu7 N8 C30 C29 -177.2(10)
N7 N8 C30 C31 -178.4(12)
Cu7 N8 C30 C31 5(2)
C28 C29 C30 N8 0.0(17)
C28 C29 C30 C31 178.1(14)
N10 N9 C33 C34 -0.6(17)
Cu7 N9 C33 C34 -169.7(11)
N10 N9 C33 C32 -178.8(14)
Cu7 N9 C33 C32 12(2)
N9 C33 C34 C35 -1(2)
C32 C33 C34 C35 177.5(17)
N9 N10 C35 C34 -2.0(18)
Cu8 N10 C35 C34 -165.4(12)
N9 N10 C35 C36 176.4(14)
Cu8 N10 C35 C36 13(2)
C33 C34 C35 N10 2(2)
C33 C34 C35 C36 -176.7(17)
N12 N11 C38 C39 0.1(16)
Cu8 N11 C38 C39 -160.7(11)
N12 N11 C38 C37 -179.9(13)
Cu8 N11 C38 C37 19(2)
N11 C38 C39 C40 -3.6(19)
C37 C38 C39 C40 176.4(16)
N11 N12 C40 C39 -5.7(18)
N11 N12 C40 C41 -179.4(16)
C38 C39 C40 N12 5.5(19)
C38 C39 C40 C41 178.4(19)
N14 N13 C43 C44 -0.7(13)
Cu8 N13 C43 C44 -171.1(8)
N14 N13 C43 C42 178.1(13)
Cu8 N13 C43 C42 7.7(19)
N13 C43 C44 C45 0.4(8)
C42 C43 C44 C45 -178.2(17)
C43 C44 C45 N14 0.0
C43 C44 C45 C46 174.6(16)
C44 C45 N14 N13 -0.4(8)
C46 C45 N14 N13 -175.8(12)
C44 C45 N14 Cu6 -152.1(8)
C46 C45 N14 Cu6 32.5(15)
C43 N13 N14 C45 0.7(13)
Cu8 N13 N14 C45 172.8(6)
C43 N13 N14 Cu6 158.1(8)
Cu8 N13 N14 Cu6 -29.8(10)
O2 Cu6 N14 C45 -94.9(15)
N15 Cu6 N14 C45 27.9(9)
O1 Cu6 N14 C45 -156.1(8)
Cu7 Cu6 N14 C45 -121.1(9)
O2 Cu6 N14 N13 115.4(13)
N15 Cu6 N14 N13 -121.8(8)
O1 Cu6 N14 N13 54.2(8)
Cu7 Cu6 N14 N13 89.2(8)
C70 C65 C66 C67 0.0
C64 C65 C66 C67 177.9(11)
C65 C66 C67 C68 0.0
C66 C67 C68 C69 0.0
C67 C68 C69 C70 0.0
C68 C69 C70 C65 0.0
C66 C65 C70 C69 0.0
C64 C65 C70 C69 -178.0(11)
N16 N15 C48 C49 1.4(13)
Cu6 N15 C48 C49 -174.9(9)
N16 N15 C48 C47 -177.2(10)
Cu6 N15 C48 C47 6.5(18)
N15 C48 C49 C50 -1.1(14)
C47 C48 C49 C50 177.4(12)
N15 N16 C50 C49 0.5(14)
Cu4 N16 C50 C49 -163.4(9)
N15 N16 C50 C51 177.0(12)
Cu4 N16 C50 C51 13(2)
C48 C49 C50 N16 0.3(15)
C48 C49 C50 C51 -175.8(14)
N18 N17 C53 C54 0.1(13)
Cu4 N17 C53 C54 -171.4(8)
N18 N17 C53 C52 178.9(12)
Cu4 N17 C53 C52 7.4(18)
N17 C53 C54 C55 -0.1(14)
C52 C53 C54 C55 -178.7(14)
N17 N18 C55 C54 0.0(12)
Cu3 N18 C55 C54 168.3(9)
N17 N18 C55 C56 179.8(11)
Cu3 N18 C55 C56 -11.8(18)
C53 C54 C55 N18 0.0(13)
C53 C54 C55 C56 -179.8(12)
Cu8 O9 C57 O10 11.7(14)
Cu8 O9 C57 C58 -168.8(7)
O10 C57 C58 C59 -2.4(18)
O9 C57 C58 C59 178.1(12)
O10 C57 C58 C63 174.8(12)
O9 C57 C58 C63 -4.7(16)
C63 C58 C59 C60 -1(2)
C57 C58 C59 C60 176.1(16)
C58 C59 C60 C61 4(3)
C59 C60 C61 C62 -3(4)
C60 C61 C62 C63 1(4)
C61 C62 C63 C58 1(3)
C59 C58 C63 C62 -1(2)
C57 C58 C63 C62 -178.7(13)
Cu1 O7 C64 O8 9(2)
Cu1 O7 C64 C65 -172.8(7)
C66 C65 C64 O8 173.9(12)
C70 C65 C64 O8 -8.1(17)
C66 C65 C64 O7 -4.2(16)
C70 C65 C64 O7 173.7(9)

loop_
_platon_squeeze_void_nr
_platon_squeeze_void_average_x
_platon_squeeze_void_average_y
_platon_squeeze_void_average_z
_platon_squeeze_void_volume
_platon_squeeze_void_count_electrons
_platon_squeeze_void_content
1 0.066 0.058 0.281 36 22 ' '
2 -0.091 0.273 1.006 73 37 ' '
3 0.091 0.727 -0.006 72 38 ' '
4 -0.066 0.942 0.719 36 22 ' '
5 0.067 0.172 0.942 11 6 ' '
6 0.014 0.448 0.854 7 3 ' '
7 0.032 0.507 0.687 8 3 ' '
8 0.148 0.749 0.452 30 11 ' '
9 0.361 0.937 0.187 7 1 ' '
10 0.639 0.062 0.812 7 2 ' '
11 0.852 0.250 0.548 30 10 ' '
12 0.933 0.828 0.058 12 6 ' '
13 0.967 0.493 0.312 8 3 ' '
14 0.986 0.552 0.146 7 2 ' '
